data_7016387
loop_
_publ_author_name
'Bedford, Robin B.'
'Chang, Yu-Ning'
'Haddow, Mairi F.'
'McMullin, Claire L.'

_publ_section_title
;
 Chiral palladacycles based on resorcinol monophosphite ligands: the
 role of the meta-hydroxyl in ligand C-H activation and catalysis.
;
_journal_issue 35
_journal_name_full 'Dalton transactions (Cambridge, England : 2003)'
_journal_page_first 9042
_journal_page_last 9050
_journal_paper_doi 10.1039/c1dt10357a
_journal_volume 40
_journal_year 2011
_chemical_absolute_configuration ad
_chemical_formula_moiety 'C100 H104 Cl2 O6 P2 Pd2 Si4'
_chemical_formula_sum 'C100 H104 Cl2 O6 P2 Pd2 Si4'
_chemical_formula_weight 1859.83
_chemical_name_systematic
;
?
;
_space_group_IT_number 5
_symmetry_cell_setting monoclinic
_symmetry_space_group_name_Hall 'C 2y'
_symmetry_space_group_name_H-M 'C 1 2 1'
_atom_sites_solution_hydrogens geom
_atom_sites_solution_primary direct
_atom_sites_solution_secondary difmap
_audit_creation_method SHELXL-97
_cell_angle_alpha 90.00
_cell_angle_beta 132.779(3)
_cell_angle_gamma 90.00
_cell_formula_units_Z 2
_cell_length_a 29.464(3)
_cell_length_b 9.6174(9)
_cell_length_c 22.049(2)
_cell_measurement_reflns_used 27689
_cell_measurement_temperature 100(2)
_cell_measurement_theta_max 65.12
_cell_measurement_theta_min 2.73
_cell_volume 4585.9(8)
_computing_cell_refinement 'Bruker PROTEUM'
_computing_data_collection 'Bruker PROTEUM'
_computing_data_reduction 'Bruker SAINT'
_computing_molecular_graphics 'Bruker ShelXTL'
_computing_publication_material 'Bruker ShelXTL'
_computing_structure_refinement 'SHELXL-97 (Sheldrick, 2008)'
_computing_structure_solution 'SHELXS-97 (Sheldrick, 2008)'
_diffrn_ambient_temperature 100(2)
_diffrn_measured_fraction_theta_full 0.994
_diffrn_measured_fraction_theta_max 0.994
_diffrn_measurement_device_type 'Bruker Microstar CCD area detector'
_diffrn_measurement_method 'phi and omega scans'
_diffrn_radiation_monochromator graphite
_diffrn_radiation_source 'rotating anode'
_diffrn_radiation_type CuK\a
_diffrn_radiation_wavelength 1.54178
_diffrn_reflns_av_R_equivalents 0.0480
_diffrn_reflns_av_sigmaI/netI 0.0549
_diffrn_reflns_limit_h_max 34
_diffrn_reflns_limit_h_min -32
_diffrn_reflns_limit_k_max 11
_diffrn_reflns_limit_k_min -11
_diffrn_reflns_limit_l_max 25
_diffrn_reflns_limit_l_min -25
_diffrn_reflns_number 27683
_diffrn_reflns_theta_full 65.11
_diffrn_reflns_theta_max 65.11
_diffrn_reflns_theta_min 2.73
_exptl_absorpt_coefficient_mu 4.946
_exptl_absorpt_correction_T_max 0.7526
_exptl_absorpt_correction_T_min 0.4653
_exptl_absorpt_correction_type multi-scan
_exptl_absorpt_process_details 'SADABS 2008/2 (Sheldrick, G.M., 2008)'
_exptl_crystal_colour colourless
_exptl_crystal_density_diffrn 1.347
_exptl_crystal_density_method 'not measured'
_exptl_crystal_description plate
_exptl_crystal_F_000 1928
_exptl_crystal_size_max 0.05
_exptl_crystal_size_mid 0.03
_exptl_crystal_size_min 0.02
_refine_diff_density_max 0.544
_refine_diff_density_min -0.443
_refine_diff_density_rms 0.062
_refine_ls_abs_structure_details 'Flack H D (1983), Acta Cryst. A39, 876-881'
_refine_ls_abs_structure_Flack 0.007(5)
_refine_ls_extinction_method none
_refine_ls_goodness_of_fit_ref 1.003
_refine_ls_hydrogen_treatment constr
_refine_ls_matrix_type full
_refine_ls_number_parameters 534
_refine_ls_number_reflns 7624
_refine_ls_number_restraints 1
_refine_ls_restrained_S_all 1.002
_refine_ls_R_factor_all 0.0316
_refine_ls_R_factor_gt 0.0287
_refine_ls_shift/su_max 0.003
_refine_ls_shift/su_mean 0.000
_refine_ls_structure_factor_coef Fsqd
_refine_ls_weighting_details 'calc w=1/[\s^2^(Fo^2^)+(0.0275P)^2^+0.0000P] where P=(Fo^2^+2Fc^2^)/3'
_refine_ls_weighting_scheme calc
_refine_ls_wR_factor_gt 0.0654
_refine_ls_wR_factor_ref 0.0665
_reflns_number_gt 7197
_reflns_number_total 7624
_reflns_threshold_expression >2sigma(I)
_cod_data_source_file c1dt10357a.txt
_cod_data_source_block yc4_24_0m
_cod_original_cell_volume 4585.7(7)
_cod_original_sg_symbol_H-M C2
_cod_database_code 7016387

loop_
_symmetry_equiv_pos_as_xyz
'x, y, z'
'-x, y, -z'
'x+1/2, y+1/2, z'
'-x+1/2, y+1/2, -z'

loop_
_atom_site_label
_atom_site_type_symbol
_atom_site_fract_x
_atom_site_fract_y
_atom_site_fract_z
_atom_site_U_iso_or_equiv
_atom_site_adp_type
_atom_site_occupancy
_atom_site_symmetry_multiplicity
_atom_site_calc_flag
_atom_site_refinement_flags
Pd1 Pd 0.968510(8) 0.18811(3) 0.898318(12) 0.01816(7) Uani 1 1 d .
P1 P 0.99572(3) 0.14542(8) 0.83068(5) 0.01878(19) Uani 1 1 d .
Si1 Si 1.08476(4) -0.23050(10) 0.97997(6) 0.0249(2) Uani 1 1 d .
Si2 Si 0.96673(4) 0.47130(12) 0.66434(7) 0.0393(3) Uani 1 1 d .
Cl1 Cl 0.93036(3) 0.21942(9) 0.96575(4) 0.0263(2) Uani 1 1 d .
O1 O 0.93682(9) 0.0985(2) 0.73907(13) 0.0222(5) Uani 1 1 d .
O2 O 1.03925(9) 0.0182(2) 0.85238(13) 0.0192(5) Uani 1 1 d .
O3 O 1.02627(9) 0.2770(2) 0.82627(13) 0.0204(5) Uani 1 1 d .
C1 C 0.88520(13) 0.1635(3) 0.78375(19) 0.0202(7) Uani 1 1 d .
C2 C 0.88021(13) 0.1142(3) 0.72080(19) 0.0199(7) Uani 1 1 d .
C3 C 0.82446(14) 0.0802(3) 0.6420(2) 0.0204(7) Uani 1 1 d .
C4 C 0.77151(14) 0.1096(4) 0.62834(19) 0.0229(7) Uani 1 1 d .
H4 H 0.7322 0.0903 0.5753 0.027 Uiso 1 1 calc R
C5 C 0.77326(12) 0.1658(3) 0.68829(18) 0.0202(7) Uani 1 1 d .
C6 C 0.83065(12) 0.1892(5) 0.76659(17) 0.0219(6) Uani 1 1 d .
H6 H 0.8330 0.2231 0.8091 0.026 Uiso 1 1 calc R
C7 C 0.82035(14) 0.0051(4) 0.5767(2) 0.0261(8) Uani 1 1 d .
C8 C 0.75318(18) -0.0234(5) 0.4971(2) 0.0393(11) Uani 1 1 d .
H8A H 0.7327 -0.0780 0.5102 0.059 Uiso 1 1 calc R
H8B H 0.7526 -0.0754 0.4584 0.059 Uiso 1 1 calc R
H8C H 0.7314 0.0651 0.4719 0.059 Uiso 1 1 calc R
C9 C 0.85347(18) -0.1349(4) 0.6119(2) 0.0355(9) Uani 1 1 d .
H9A H 0.8968 -0.1195 0.6622 0.053 Uiso 1 1 calc R
H9B H 0.8514 -0.1834 0.5709 0.053 Uiso 1 1 calc R
H9C H 0.8334 -0.1915 0.6250 0.053 Uiso 1 1 calc R
C10 C 0.84976(18) 0.0930(5) 0.5534(2) 0.0375(9) Uani 1 1 d .
H10A H 0.8286 0.1829 0.5318 0.056 Uiso 1 1 calc R
H10B H 0.8460 0.0445 0.5111 0.056 Uiso 1 1 calc R
H10C H 0.8936 0.1079 0.6025 0.056 Uiso 1 1 calc R
C11 C 0.71320(12) 0.1925(5) 0.66938(17) 0.0260(6) Uani 1 1 d .
C12 C 0.72418(17) 0.2816(5) 0.7359(3) 0.0417(10) Uani 1 1 d .
H12A H 0.7532 0.2340 0.7893 0.063 Uiso 1 1 calc R
H12B H 0.6848 0.2964 0.7213 0.063 Uiso 1 1 calc R
H12C H 0.7415 0.3716 0.7395 0.063 Uiso 1 1 calc R
C13 C 0.68719(18) 0.0519(5) 0.6668(3) 0.0383(9) Uani 1 1 d .
H13A H 0.6770 -0.0050 0.6220 0.057 Uiso 1 1 calc R
H13B H 0.6498 0.0673 0.6571 0.057 Uiso 1 1 calc R
H13C H 0.7182 0.0037 0.7196 0.057 Uiso 1 1 calc R
C14 C 0.66595(18) 0.2671(5) 0.5865(3) 0.0488(12) Uani 1 1 d .
H14A H 0.6831 0.3562 0.5886 0.073 Uiso 1 1 calc R
H14B H 0.6281 0.2836 0.5754 0.073 Uiso 1 1 calc R
H14C H 0.6564 0.2093 0.5425 0.073 Uiso 1 1 calc R
C15 C 1.10340(13) 0.0255(3) 0.92394(19) 0.0182(7) Uani 1 1 d .
C16 C 1.12680(14) -0.0730(3) 0.9867(2) 0.0216(7) Uani 1 1 d .
C17 C 1.18944(14) -0.0621(4) 1.0557(2) 0.0221(7) Uani 1 1 d .
H17 H 1.2080 -0.1294 1.0983 0.027 Uiso 1 1 calc R
C18 C 1.22696(14) 0.0438(3) 1.0657(2) 0.0203(7) Uani 1 1 d .
C19 C 1.29013(15) 0.0553(4) 1.1390(2) 0.0272(8) Uani 1 1 d .
H19 H 1.3078 -0.0096 1.1825 0.033 Uiso 1 1 calc R
C20 C 1.32582(14) 0.1585(4) 1.1479(2) 0.0289(9) Uani 1 1 d .
H20 H 1.3682 0.1650 1.1974 0.035 Uiso 1 1 calc R
C21 C 1.30046(15) 0.2553(4) 1.0843(2) 0.0267(8) Uani 1 1 d .
H21 H 1.3257 0.3277 1.0916 0.032 Uiso 1 1 calc R
C22 C 1.23963(14) 0.2466(4) 1.0118(2) 0.0233(7) Uani 1 1 d .
H22 H 1.2231 0.3131 0.9693 0.028 Uiso 1 1 calc R
C23 C 1.20138(14) 0.1393(3) 0.9998(2) 0.0196(7) Uani 1 1 d .
C24 C 1.13801(13) 0.1217(3) 0.92426(19) 0.0185(6) Uani 1 1 d .
C25 C 1.11280(11) 0.1940(4) 0.84697(16) 0.0194(6) Uani 1 1 d .
C26 C 1.14343(12) 0.1806(5) 0.81705(17) 0.0228(6) Uani 1 1 d .
C27 C 1.19642(15) 0.0959(4) 0.8560(2) 0.0258(8) Uani 1 1 d .
H27 H 1.2133 0.0461 0.9046 0.031 Uiso 1 1 calc R
C28 C 1.22361(17) 0.0847(4) 0.8248(2) 0.0343(9) Uani 1 1 d .
H28 H 1.2592 0.0278 0.8522 0.041 Uiso 1 1 calc R
C29 C 1.19939(17) 0.1565(4) 0.7526(2) 0.0377(10) Uani 1 1 d .
H29 H 1.2190 0.1496 0.7319 0.045 Uiso 1 1 calc R
C30 C 1.14845(18) 0.2348(4) 0.7130(2) 0.0361(9) Uani 1 1 d .
H30 H 1.1319 0.2816 0.6637 0.043 Uiso 1 1 calc R
C31 C 1.11856(15) 0.2497(4) 0.7433(2) 0.0273(8) Uani 1 1 d .
C32 C 1.06574(16) 0.3326(4) 0.7027(2) 0.0313(8) Uani 1 1 d .
H32 H 1.0508 0.3821 0.6549 0.038 Uiso 1 1 calc R
C33 C 1.03419(15) 0.3464(4) 0.7281(2) 0.0284(8) Uani 1 1 d .
C34 C 1.05846(13) 0.2699(3) 0.7997(2) 0.0206(7) Uani 1 1 d .
C35 C 1.11990(15) -0.2699(4) 1.0881(2) 0.0250(8) Uani 1 1 d .
C36 C 1.12023(18) -0.4057(4) 1.1101(3) 0.0336(9) Uani 1 1 d .
H36 H 1.1046 -0.4781 1.0710 0.040 Uiso 1 1 calc R
C37 C 1.1427(2) -0.4383(4) 1.1876(3) 0.0370(10) Uani 1 1 d .
H37 H 1.1422 -0.5318 1.2011 0.044 Uiso 1 1 calc R
C38 C 1.16586(17) -0.3333(5) 1.2455(2) 0.0384(10) Uani 1 1 d .
H38 H 1.1818 -0.3549 1.2990 0.046 Uiso 1 1 calc R
C39 C 1.16560(17) -0.1979(4) 1.2250(2) 0.0330(9) Uani 1 1 d .
H39 H 1.1812 -0.1259 1.2644 0.040 Uiso 1 1 calc R
C40 C 1.14273(15) -0.1663(4) 1.1472(2) 0.0272(8) Uani 1 1 d .
H40 H 1.1426 -0.0723 1.1338 0.033 Uiso 1 1 calc R
C41 C 1.09980(18) -0.3814(4) 0.9420(3) 0.0377(9) Uani 1 1 d .
H41A H 1.0787 -0.4641 0.9386 0.057 Uiso 1 1 calc R
H41B H 1.1444 -0.3991 0.9804 0.057 Uiso 1 1 calc R
H41C H 1.0842 -0.3601 0.8872 0.057 Uiso 1 1 calc R
C42 C 1.00025(16) -0.2024(4) 0.9116(3) 0.0392(9) Uani 1 1 d .
H42A H 0.9816 -0.1898 0.8546 0.059 Uiso 1 1 calc R
H42B H 0.9929 -0.1192 0.9296 0.059 Uiso 1 1 calc R
H42C H 0.9816 -0.2833 0.9146 0.059 Uiso 1 1 calc R
C43 C 0.99714(15) 0.6422(4) 0.6628(2) 0.0338(9) Uani 1 1 d .
C44 C 1.00933(17) 0.7549(4) 0.7114(3) 0.0383(9) Uani 1 1 d .
H44 H 1.0014 0.7470 0.7464 0.046 Uiso 1 1 calc R
C45 C 1.03287(19) 0.8791(5) 0.7100(3) 0.0440(10) Uani 1 1 d .
H45 H 1.0397 0.9552 0.7428 0.053 Uiso 1 1 calc R
C46 C 1.0462(2) 0.8924(4) 0.6619(3) 0.0441(10) Uani 1 1 d .
H46 H 1.0632 0.9769 0.6624 0.053 Uiso 1 1 calc R
C47 C 1.03525(18) 0.7845(5) 0.6128(2) 0.0422(10) Uani 1 1 d .
H47 H 1.0444 0.7939 0.5791 0.051 Uiso 1 1 calc R
C48 C 1.01048(17) 0.6607(4) 0.6126(2) 0.0382(10) Uani 1 1 d .
H48 H 1.0023 0.5868 0.5778 0.046 Uiso 1 1 calc R
C49 C 0.9127(2) 0.4061(6) 0.5553(3) 0.0706(17) Uani 1 1 d .
H49A H 0.9055 0.3064 0.5547 0.106 Uiso 1 1 calc R
H49B H 0.9311 0.4217 0.5319 0.106 Uiso 1 1 calc R
H49C H 0.8733 0.4561 0.5224 0.106 Uiso 1 1 calc R
C50 C 0.9274(2) 0.4940(5) 0.7028(4) 0.0628(15) Uani 1 1 d .
H50A H 0.8964 0.5679 0.6713 0.094 Uiso 1 1 calc R
H50B H 0.9579 0.5192 0.7614 0.094 Uiso 1 1 calc R
H50C H 0.9071 0.4068 0.6959 0.094 Uiso 1 1 calc R

loop_
_atom_site_aniso_label
_atom_site_aniso_U_11
_atom_site_aniso_U_22
_atom_site_aniso_U_33
_atom_site_aniso_U_23
_atom_site_aniso_U_13
_atom_site_aniso_U_12
Pd1 0.01369(10) 0.02361(12) 0.01600(10) -0.00072(11) 0.00961(8) -0.00037(10)
P1 0.0132(3) 0.0234(5) 0.0186(4) -0.0004(3) 0.0103(3) -0.0004(3)
Si1 0.0241(4) 0.0235(5) 0.0309(5) 0.0006(4) 0.0202(4) -0.0023(4)
Si2 0.0213(5) 0.0410(7) 0.0438(6) 0.0207(5) 0.0174(5) 0.0065(4)
Cl1 0.0158(3) 0.0441(7) 0.0174(3) 0.0022(3) 0.0107(3) 0.0047(3)
O1 0.0130(10) 0.0324(14) 0.0221(11) -0.0034(10) 0.0123(9) -0.0001(9)
O2 0.0112(10) 0.0229(13) 0.0213(11) -0.0002(9) 0.0102(9) -0.0007(9)
O3 0.0163(10) 0.0212(13) 0.0252(12) 0.0024(9) 0.0147(10) 0.0015(9)
C1 0.0232(14) 0.015(2) 0.0281(16) 0.0012(13) 0.0197(13) 0.0003(12)
C2 0.0101(14) 0.0219(17) 0.0245(17) -0.0002(14) 0.0105(13) 0.0002(12)
C3 0.0185(15) 0.0216(17) 0.0219(17) -0.0001(13) 0.0140(14) -0.0002(12)
C4 0.0162(15) 0.0268(19) 0.0202(16) -0.0035(14) 0.0102(14) -0.0028(13)
C5 0.0163(13) 0.019(2) 0.0232(15) 0.0029(13) 0.0124(12) 0.0021(12)
C6 0.0215(13) 0.0214(15) 0.0252(14) -0.0012(18) 0.0167(12) -0.0011(17)
C7 0.0219(16) 0.032(2) 0.0230(17) -0.0031(14) 0.0149(15) 0.0006(14)
C8 0.0305(19) 0.055(3) 0.0296(19) -0.016(2) 0.0194(16) -0.0063(19)
C9 0.040(2) 0.031(2) 0.038(2) -0.0067(17) 0.0272(19) 0.0009(17)
C10 0.039(2) 0.050(3) 0.032(2) -0.0046(18) 0.0273(18) -0.0038(18)
C11 0.0187(13) 0.0340(18) 0.0277(15) 0.001(2) 0.0167(12) 0.0018(18)
C12 0.032(2) 0.052(3) 0.056(3) -0.013(2) 0.035(2) -0.0027(18)
C13 0.033(2) 0.046(3) 0.044(2) -0.0058(19) 0.0295(19) -0.0089(17)
C14 0.036(2) 0.069(3) 0.052(3) 0.027(2) 0.034(2) 0.024(2)
C15 0.0119(14) 0.0218(18) 0.0193(16) -0.0017(13) 0.0100(13) -0.0006(12)
C16 0.0200(16) 0.0232(18) 0.0252(17) 0.0022(14) 0.0167(15) 0.0028(13)
C17 0.0210(16) 0.0243(18) 0.0244(17) 0.0069(14) 0.0168(15) 0.0061(13)
C18 0.0175(15) 0.0221(18) 0.0232(17) -0.0001(13) 0.0146(14) 0.0019(13)
C19 0.0195(16) 0.038(2) 0.0240(18) 0.0030(15) 0.0147(15) 0.0037(14)
C20 0.0164(14) 0.036(3) 0.0273(17) -0.0027(15) 0.0120(13) -0.0007(14)
C21 0.0216(16) 0.0282(19) 0.032(2) -0.0056(15) 0.0189(16) -0.0065(14)
C22 0.0202(16) 0.0255(18) 0.0244(18) 0.0015(13) 0.0151(15) -0.0002(13)
C23 0.0163(14) 0.0218(18) 0.0238(17) -0.0001(12) 0.0149(14) 0.0009(12)
C24 0.0146(14) 0.0212(16) 0.0203(16) 0.0015(13) 0.0121(13) 0.0029(12)
C25 0.0151(12) 0.0209(15) 0.0211(14) 0.0024(17) 0.0119(11) -0.0001(16)
C26 0.0208(13) 0.0226(16) 0.0255(15) -0.0041(18) 0.0159(12) -0.0057(17)
C27 0.0271(17) 0.0227(19) 0.0339(19) -0.0029(15) 0.0232(16) -0.0014(14)
C28 0.038(2) 0.029(2) 0.052(2) -0.0057(18) 0.037(2) -0.0027(16)
C29 0.047(2) 0.038(3) 0.053(2) -0.0085(18) 0.044(2) -0.0071(17)
C30 0.050(2) 0.035(2) 0.039(2) -0.0028(16) 0.036(2) -0.0115(17)
C31 0.0269(17) 0.0294(19) 0.0295(19) -0.0012(14) 0.0207(16) -0.0062(14)
C32 0.0315(19) 0.036(2) 0.0267(19) 0.0072(15) 0.0199(17) -0.0026(15)
C33 0.0218(16) 0.031(2) 0.0249(18) 0.0061(15) 0.0130(15) -0.0020(14)
C34 0.0176(15) 0.0204(18) 0.0255(17) 0.0003(14) 0.0153(14) -0.0008(13)
C35 0.0228(16) 0.023(2) 0.0379(19) 0.0024(14) 0.0241(16) 0.0028(13)
C36 0.039(2) 0.025(2) 0.045(2) 0.0018(17) 0.032(2) 0.0029(16)
C37 0.052(3) 0.022(2) 0.055(3) 0.0082(19) 0.043(2) 0.0059(18)
C38 0.0438(19) 0.042(3) 0.040(2) 0.013(2) 0.0324(17) 0.0119(19)
C39 0.036(2) 0.037(2) 0.035(2) -0.0013(18) 0.0277(19) -0.0001(17)
C40 0.0298(19) 0.025(2) 0.037(2) 0.0056(16) 0.0269(18) 0.0009(14)
C41 0.045(2) 0.033(2) 0.045(2) -0.0049(18) 0.034(2) -0.0082(18)
C42 0.0299(19) 0.036(2) 0.049(2) 0.0059(19) 0.0258(18) -0.0038(17)
C43 0.0197(16) 0.040(2) 0.0313(19) 0.0110(16) 0.0134(16) 0.0069(14)
C44 0.035(2) 0.046(3) 0.039(2) 0.0088(19) 0.0278(19) 0.0128(17)
C45 0.050(2) 0.036(2) 0.047(2) -0.0047(19) 0.034(2) 0.0020(19)
C46 0.054(3) 0.032(2) 0.055(3) -0.0055(19) 0.041(2) -0.0087(19)
C47 0.052(2) 0.044(3) 0.047(2) 0.001(2) 0.040(2) -0.0064(19)
C48 0.044(2) 0.035(3) 0.0349(19) -0.0020(17) 0.0265(17) -0.0030(17)
C49 0.040(3) 0.067(4) 0.055(3) 0.030(3) 0.012(2) -0.013(2)
C50 0.049(3) 0.058(3) 0.104(4) 0.045(3) 0.061(3) 0.030(2)

loop_
_atom_type_symbol
_atom_type_description
_atom_type_scat_dispersion_real
_atom_type_scat_dispersion_imag
_atom_type_scat_source
C C 0.0181 0.0091 'International Tables Vol C Tables 4.2.6.8 and 6.1.1.4'
H H 0.0000 0.0000 'International Tables Vol C Tables 4.2.6.8 and 6.1.1.4'
O O 0.0492 0.0322 'International Tables Vol C Tables 4.2.6.8 and 6.1.1.4'
Si Si 0.2541 0.3302 'International Tables Vol C Tables 4.2.6.8 and 6.1.1.4'
P P 0.2955 0.4335 'International Tables Vol C Tables 4.2.6.8 and 6.1.1.4'
Cl Cl 0.3639 0.7018 'International Tables Vol C Tables 4.2.6.8 and 6.1.1.4'
Pd Pd 0.1215 3.9337 'International Tables Vol C Tables 4.2.6.8 and 6.1.1.4'

loop_
_geom_angle_atom_site_label_1
_geom_angle_atom_site_label_2
_geom_angle_atom_site_label_3
_geom_angle
_geom_angle_site_symmetry_1
_geom_angle_site_symmetry_3
C1 Pd1 P1 79.57(9) . .
C1 Pd1 Cl1 178.46(9) . 2_757
P1 Pd1 Cl1 99.04(3) . 2_757
C1 Pd1 Cl1 96.12(9) . .
P1 Pd1 Cl1 174.51(3) . .
Cl1 Pd1 Cl1 85.31(3) 2_757 .
O1 P1 O2 97.18(12) . .
O1 P1 O3 108.79(12) . .
O2 P1 O3 104.80(11) . .
O1 P1 Pd1 109.51(8) . .
O2 P1 Pd1 122.65(9) . .
O3 P1 Pd1 112.41(9) . .
C42 Si1 C41 110.1(2) . .
C42 Si1 C35 109.76(17) . .
C41 Si1 C35 108.45(17) . .
C42 Si1 C16 113.04(17) . .
C41 Si1 C16 108.30(16) . .
C35 Si1 C16 107.03(15) . .
C50 Si2 C49 112.1(3) . .
C50 Si2 C43 111.0(2) . .
C49 Si2 C43 105.6(2) . .
C50 Si2 C33 113.74(18) . .
C49 Si2 C33 106.8(2) . .
C43 Si2 C33 107.17(15) . .
Pd1 Cl1 Pd1 92.91(3) 2_757 .
C2 O1 P1 112.62(19) . .
C15 O2 P1 119.2(2) . .
C34 O3 P1 123.5(2) . .
C2 C1 C6 118.1(3) . .
C2 C1 Pd1 120.7(2) . .
C6 C1 Pd1 121.1(2) . .
C1 C2 C3 124.5(3) . .
C1 C2 O1 116.5(2) . .
C3 C2 O1 119.1(3) . .
C2 C3 C4 114.6(3) . .
C2 C3 C7 123.6(3) . .
C4 C3 C7 121.6(3) . .
C5 C4 C3 123.7(3) . .
C5 C4 H4 118.1 . .
C3 C4 H4 118.1 . .
C6 C5 C4 118.1(3) . .
C6 C5 C11 121.0(3) . .
C4 C5 C11 120.8(3) . .
C5 C6 C1 120.8(3) . .
C5 C6 H6 119.6 . .
C1 C6 H6 119.6 . .
C10 C7 C9 110.2(3) . .
C10 C7 C3 110.6(3) . .
C9 C7 C3 108.8(3) . .
C10 C7 C8 107.4(3) . .
C9 C7 C8 107.8(3) . .
C3 C7 C8 112.0(3) . .
C7 C8 H8A 109.5 . .
C7 C8 H8B 109.5 . .
H8A C8 H8B 109.5 . .
C7 C8 H8C 109.5 . .
H8A C8 H8C 109.5 . .
H8B C8 H8C 109.5 . .
C7 C9 H9A 109.5 . .
C7 C9 H9B 109.5 . .
H9A C9 H9B 109.5 . .
C7 C9 H9C 109.5 . .
H9A C9 H9C 109.5 . .
H9B C9 H9C 109.5 . .
C7 C10 H10A 109.5 . .
C7 C10 H10B 109.5 . .
H10A C10 H10B 109.5 . .
C7 C10 H10C 109.5 . .
H10A C10 H10C 109.5 . .
H10B C10 H10C 109.5 . .
C14 C11 C12 108.0(4) . .
C14 C11 C13 110.0(3) . .
C12 C11 C13 107.7(3) . .
C14 C11 C5 110.4(3) . .
C12 C11 C5 112.2(3) . .
C13 C11 C5 108.4(3) . .
C11 C12 H12A 109.5 . .
C11 C12 H12B 109.5 . .
H12A C12 H12B 109.5 . .
C11 C12 H12C 109.5 . .
H12A C12 H12C 109.5 . .
H12B C12 H12C 109.5 . .
C11 C13 H13A 109.5 . .
C11 C13 H13B 109.5 . .
H13A C13 H13B 109.5 . .
C11 C13 H13C 109.5 . .
H13A C13 H13C 109.5 . .
H13B C13 H13C 109.5 . .
C11 C14 H14A 109.5 . .
C11 C14 H14B 109.5 . .
H14A C14 H14B 109.5 . .
C11 C14 H14C 109.5 . .
H14A C14 H14C 109.5 . .
H14B C14 H14C 109.5 . .
C24 C15 C16 125.5(3) . .
C24 C15 O2 117.6(3) . .
C16 C15 O2 116.8(3) . .
C17 C16 C15 115.2(3) . .
C17 C16 Si1 117.3(2) . .
C15 C16 Si1 126.9(2) . .
C16 C17 C18 123.1(3) . .
C16 C17 H17 118.4 . .
C18 C17 H17 118.4 . .
C17 C18 C19 121.3(3) . .
C17 C18 C23 119.4(3) . .
C19 C18 C23 119.2(3) . .
C20 C19 C18 120.6(3) . .
C20 C19 H19 119.7 . .
C18 C19 H19 119.7 . .
C19 C20 C21 120.4(3) . .
C19 C20 H20 119.8 . .
C21 C20 H20 119.8 . .
C22 C21 C20 120.8(3) . .
C22 C21 H21 119.6 . .
C20 C21 H21 119.6 . .
C21 C22 C23 120.4(3) . .
C21 C22 H22 119.8 . .
C23 C22 H22 119.8 . .
C22 C23 C18 118.5(3) . .
C22 C23 C24 123.1(3) . .
C18 C23 C24 118.5(3) . .
C15 C24 C23 117.4(3) . .
C15 C24 C25 121.1(3) . .
C23 C24 C25 121.1(3) . .
C34 C25 C26 117.8(3) . .
C34 C25 C24 122.0(3) . .
C26 C25 C24 120.1(3) . .
C31 C26 C27 117.6(3) . .
C31 C26 C25 119.2(3) . .
C27 C26 C25 123.2(3) . .
C28 C27 C26 121.3(3) . .
C28 C27 H27 119.3 . .
C26 C27 H27 119.3 . .
C27 C28 C29 120.6(3) . .
C27 C28 H28 119.7 . .
C29 C28 H28 119.7 . .
C30 C29 C28 119.6(3) . .
C30 C29 H29 120.2 . .
C28 C29 H29 120.2 . .
C29 C30 C31 121.6(4) . .
C29 C30 H30 119.2 . .
C31 C30 H30 119.2 . .
C32 C31 C26 119.0(3) . .
C32 C31 C30 121.8(3) . .
C26 C31 C30 119.1(3) . .
C33 C32 C31 123.9(3) . .
C33 C32 H32 118.1 . .
C31 C32 H32 118.1 . .
C32 C33 C34 115.7(3) . .
C32 C33 Si2 114.7(3) . .
C34 C33 Si2 129.6(3) . .
C25 C34 O3 118.2(3) . .
C25 C34 C33 124.2(3) . .
O3 C34 C33 117.6(3) . .
C36 C35 C40 117.3(3) . .
C36 C35 Si1 119.9(3) . .
C40 C35 Si1 122.7(3) . .
C37 C36 C35 121.8(4) . .
C37 C36 H36 119.1 . .
C35 C36 H36 119.1 . .
C38 C37 C36 119.6(4) . .
C38 C37 H37 120.2 . .
C36 C37 H37 120.2 . .
C39 C38 C37 119.8(4) . .
C39 C38 H38 120.1 . .
C37 C38 H38 120.1 . .
C38 C39 C40 120.2(4) . .
C38 C39 H39 119.9 . .
C40 C39 H39 119.9 . .
C39 C40 C35 121.3(4) . .
C39 C40 H40 119.3 . .
C35 C40 H40 119.3 . .
Si1 C41 H41A 109.5 . .
Si1 C41 H41B 109.5 . .
H41A C41 H41B 109.5 . .
Si1 C41 H41C 109.5 . .
H41A C41 H41C 109.5 . .
H41B C41 H41C 109.5 . .
Si1 C42 H42A 109.5 . .
Si1 C42 H42B 109.5 . .
H42A C42 H42B 109.5 . .
Si1 C42 H42C 109.5 . .
H42A C42 H42C 109.5 . .
H42B C42 H42C 109.5 . .
C44 C43 C48 116.2(3) . .
C44 C43 Si2 123.0(3) . .
C48 C43 Si2 120.8(3) . .
C43 C44 C45 121.7(4) . .
C43 C44 H44 119.2 . .
C45 C44 H44 119.2 . .
C46 C45 C44 120.5(4) . .
C46 C45 H45 119.7 . .
C44 C45 H45 119.7 . .
C45 C46 C47 120.3(4) . .
C45 C46 H46 119.8 . .
C47 C46 H46 119.8 . .
C46 C47 C48 119.4(4) . .
C46 C47 H47 120.3 . .
C48 C47 H47 120.3 . .
C47 C48 C43 121.9(4) . .
C47 C48 H48 119.0 . .
C43 C48 H48 119.0 . .
Si2 C49 H49A 109.5 . .
Si2 C49 H49B 109.5 . .
H49A C49 H49B 109.5 . .
Si2 C49 H49C 109.5 . .
H49A C49 H49C 109.5 . .
H49B C49 H49C 109.5 . .
Si2 C50 H50A 109.5 . .
Si2 C50 H50B 109.5 . .
H50A C50 H50B 109.5 . .
Si2 C50 H50C 109.5 . .
H50A C50 H50C 109.5 . .
H50B C50 H50C 109.5 . .

loop_
_geom_bond_atom_site_label_1
_geom_bond_atom_site_label_2
_geom_bond_distance
_geom_bond_site_symmetry_2
Pd1 C1 2.010(3) .
Pd1 P1 2.1587(8) .
Pd1 Cl1 2.4127(8) 2_757
Pd1 Cl1 2.4155(7) .
P1 O1 1.592(2) .
P1 O2 1.593(2) .
P1 O3 1.594(2) .
Si1 C42 1.857(4) .
Si1 C41 1.873(4) .
Si1 C35 1.883(4) .
Si1 C16 1.898(3) .
Si2 C50 1.856(5) .
Si2 C49 1.873(6) .
Si2 C43 1.883(4) .
Si2 C33 1.891(4) .
Cl1 Pd1 2.4126(7) 2_757
O1 C2 1.433(3) .
O2 C15 1.420(4) .
O3 C34 1.414(4) .
C1 C2 1.377(5) .
C1 C6 1.401(4) .
C2 C3 1.396(4) .
C3 C4 1.403(4) .
C3 C7 1.539(5) .
C4 C5 1.396(5) .
C4 H4 0.9500 .
C5 C6 1.387(4) .
C5 C11 1.539(4) .
C6 H6 0.9500 .
C7 C10 1.528(5) .
C7 C9 1.529(5) .
C7 C8 1.534(5) .
C8 H8A 0.9800 .
C8 H8B 0.9800 .
C8 H8C 0.9800 .
C9 H9A 0.9800 .
C9 H9B 0.9800 .
C9 H9C 0.9800 .
C10 H10A 0.9800 .
C10 H10B 0.9800 .
C10 H10C 0.9800 .
C11 C14 1.528(5) .
C11 C12 1.531(5) .
C11 C13 1.536(6) .
C12 H12A 0.9800 .
C12 H12B 0.9800 .
C12 H12C 0.9800 .
C13 H13A 0.9800 .
C13 H13B 0.9800 .
C13 H13C 0.9800 .
C14 H14A 0.9800 .
C14 H14B 0.9800 .
C14 H14C 0.9800 .
C15 C24 1.373(5) .
C15 C16 1.411(5) .
C16 C17 1.385(5) .
C17 C18 1.406(5) .
C17 H17 0.9500 .
C18 C19 1.415(5) .
C18 C23 1.426(5) .
C19 C20 1.360(5) .
C19 H19 0.9500 .
C20 C21 1.402(5) .
C20 H20 0.9500 .
C21 C22 1.373(5) .
C21 H21 0.9500 .
C22 C23 1.414(4) .
C22 H22 0.9500 .
C23 C24 1.437(4) .
C24 C25 1.490(4) .
C25 C34 1.384(4) .
C25 C26 1.441(4) .
C26 C31 1.415(5) .
C26 C27 1.420(5) .
C27 C28 1.368(5) .
C27 H27 0.9500 .
C28 C29 1.407(6) .
C28 H28 0.9500 .
C29 C30 1.343(6) .
C29 H29 0.9500 .
C30 C31 1.429(5) .
C30 H30 0.9500 .
C31 C32 1.402(5) .
C32 C33 1.378(5) .
C32 H32 0.9500 .
C33 C34 1.419(5) .
C35 C36 1.391(6) .
C35 C40 1.398(5) .
C36 C37 1.386(6) .
C36 H36 0.9500 .
C37 C38 1.389(6) .
C37 H37 0.9500 .
C38 C39 1.377(6) .
C38 H38 0.9500 .
C39 C40 1.386(5) .
C39 H39 0.9500 .
C40 H40 0.9500 .
C41 H41A 0.9800 .
C41 H41B 0.9800 .
C41 H41C 0.9800 .
C42 H42A 0.9800 .
C42 H42B 0.9800 .
C42 H42C 0.9800 .
C43 C44 1.388(6) .
C43 C48 1.415(5) .
C44 C45 1.392(6) .
C44 H44 0.9500 .
C45 C46 1.365(6) .
C45 H45 0.9500 .
C46 C47 1.370(6) .
C46 H46 0.9500 .
C47 C48 1.395(6) .
C47 H47 0.9500 .
C48 H48 0.9500 .
C49 H49A 0.9800 .
C49 H49B 0.9800 .
C49 H49C 0.9800 .
C50 H50A 0.9800 .
C50 H50B 0.9800 .
C50 H50C 0.9800 .

loop_
_geom_torsion_atom_site_label_1
_geom_torsion_atom_site_label_2
_geom_torsion_atom_site_label_3
_geom_torsion_atom_site_label_4
_geom_torsion
_geom_torsion_site_symmetry_1
_geom_torsion_site_symmetry_4
C1 Pd1 P1 O1 -8.81(14) . .
Cl1 Pd1 P1 O1 171.86(10) 2_757 .
Cl1 Pd1 P1 O1 29.8(4) . .
C1 Pd1 P1 O2 -121.42(14) . .
Cl1 Pd1 P1 O2 59.25(10) 2_757 .
Cl1 Pd1 P1 O2 -82.9(3) . .
C1 Pd1 P1 O3 112.24(13) . .
Cl1 Pd1 P1 O3 -67.09(9) 2_757 .
Cl1 Pd1 P1 O3 150.8(3) . .
C1 Pd1 Cl1 Pd1 166.32(9) . 2_757
P1 Pd1 Cl1 Pd1 128.3(3) . 2_757
Cl1 Pd1 Cl1 Pd1 -14.26(4) 2_757 2_757
O2 P1 O1 C2 136.4(2) . .
O3 P1 O1 C2 -115.2(2) . .
Pd1 P1 O1 C2 8.0(2) . .
O1 P1 O2 C15 167.2(2) . .
O3 P1 O2 C15 55.6(2) . .
Pd1 P1 O2 C15 -74.1(2) . .
O1 P1 O3 C34 -71.0(2) . .
O2 P1 O3 C34 32.1(2) . .
Pd1 P1 O3 C34 167.52(19) . .
P1 Pd1 C1 C2 9.5(3) . .
Cl1 Pd1 C1 C2 35(4) 2_757 .
Cl1 Pd1 C1 C2 -167.1(3) . .
P1 Pd1 C1 C6 -173.8(3) . .
Cl1 Pd1 C1 C6 -148(3) 2_757 .
Cl1 Pd1 C1 C6 9.7(3) . .
C6 C1 C2 C3 -3.9(5) . .
Pd1 C1 C2 C3 172.9(3) . .
C6 C1 C2 O1 175.8(3) . .
Pd1 C1 C2 O1 -7.4(4) . .
P1 O1 C2 C1 -1.2(4) . .
P1 O1 C2 C3 178.5(2) . .
C1 C2 C3 C4 4.5(5) . .
O1 C2 C3 C4 -175.2(3) . .
C1 C2 C3 C7 -170.5(3) . .
O1 C2 C3 C7 9.8(5) . .
C2 C3 C4 C5 -1.3(5) . .
C7 C3 C4 C5 173.9(3) . .
C3 C4 C5 C6 -2.3(5) . .
C3 C4 C5 C11 -178.7(3) . .
C4 C5 C6 C1 3.0(5) . .
C11 C5 C6 C1 179.4(4) . .
C2 C1 C6 C5 -0.1(5) . .
Pd1 C1 C6 C5 -176.9(3) . .
C2 C3 C7 C10 -62.3(4) . .
C4 C3 C7 C10 123.0(3) . .
C2 C3 C7 C9 58.8(4) . .
C4 C3 C7 C9 -115.9(3) . .
C2 C3 C7 C8 177.9(3) . .
C4 C3 C7 C8 3.2(5) . .
C6 C5 C11 C14 136.5(4) . .
C4 C5 C11 C14 -47.3(5) . .
C6 C5 C11 C12 15.9(5) . .
C4 C5 C11 C12 -167.8(4) . .
C6 C5 C11 C13 -102.9(4) . .
C4 C5 C11 C13 73.3(4) . .
P1 O2 C15 C24 -67.3(3) . .
P1 O2 C15 C16 116.5(3) . .
C24 C15 C16 C17 4.4(5) . .
O2 C15 C16 C17 -179.7(3) . .
C24 C15 C16 Si1 -166.2(3) . .
O2 C15 C16 Si1 9.6(4) . .
C42 Si1 C16 C17 157.2(3) . .
C41 Si1 C16 C17 -80.6(3) . .
C35 Si1 C16 C17 36.2(3) . .
C42 Si1 C16 C15 -32.4(4) . .
C41 Si1 C16 C15 89.9(3) . .
C35 Si1 C16 C15 -153.3(3) . .
C15 C16 C17 C18 3.7(5) . .
Si1 C16 C17 C18 175.3(3) . .
C16 C17 C18 C19 176.7(3) . .
C16 C17 C18 C23 -5.0(5) . .
C17 C18 C19 C20 -179.9(3) . .
C23 C18 C19 C20 1.9(5) . .
C18 C19 C20 C21 0.1(5) . .
C19 C20 C21 C22 -1.0(5) . .
C20 C21 C22 C23 -0.1(5) . .
C21 C22 C23 C18 2.0(5) . .
C21 C22 C23 C24 -177.7(3) . .
C17 C18 C23 C22 178.8(3) . .
C19 C18 C23 C22 -2.9(5) . .
C17 C18 C23 C24 -1.4(5) . .
C19 C18 C23 C24 176.9(3) . .
C16 C15 C24 C23 -10.6(5) . .
O2 C15 C24 C23 173.5(3) . .
C16 C15 C24 C25 163.1(3) . .
O2 C15 C24 C25 -12.8(4) . .
C22 C23 C24 C15 -171.6(3) . .
C18 C23 C24 C15 8.6(4) . .
C22 C23 C24 C25 14.8(5) . .
C18 C23 C24 C25 -165.0(3) . .
C15 C24 C25 C34 56.8(5) . .
C23 C24 C25 C34 -129.8(3) . .
C15 C24 C25 C26 -120.2(4) . .
C23 C24 C25 C26 53.2(5) . .
C34 C25 C26 C31 2.7(5) . .
C24 C25 C26 C31 179.8(3) . .
C34 C25 C26 C27 -174.5(3) . .
C24 C25 C26 C27 2.6(5) . .
C31 C26 C27 C28 1.9(5) . .
C25 C26 C27 C28 179.1(4) . .
C26 C27 C28 C29 -0.4(5) . .
C27 C28 C29 C30 -1.2(6) . .
C28 C29 C30 C31 1.2(6) . .
C27 C26 C31 C32 179.1(3) . .
C25 C26 C31 C32 1.8(5) . .
C27 C26 C31 C30 -1.8(5) . .
C25 C26 C31 C30 -179.1(3) . .
C29 C30 C31 C32 179.3(4) . .
C29 C30 C31 C26 0.3(5) . .
C26 C31 C32 C33 -3.2(6) . .
C30 C31 C32 C33 177.8(4) . .
C31 C32 C33 C34 -0.1(5) . .
C31 C32 C33 Si2 177.3(3) . .
C50 Si2 C33 C32 -177.3(3) . .
C49 Si2 C33 C32 58.5(3) . .
C43 Si2 C33 C32 -54.3(3) . .
C50 Si2 C33 C34 -0.3(4) . .
C49 Si2 C33 C34 -124.5(4) . .
C43 Si2 C33 C34 122.7(3) . .
C26 C25 C34 O3 176.5(3) . .
C24 C25 C34 O3 -0.6(5) . .
C26 C25 C34 C33 -6.3(5) . .
C24 C25 C34 C33 176.6(3) . .
P1 O3 C34 C25 -64.8(4) . .
P1 O3 C34 C33 117.8(3) . .
C32 C33 C34 C25 5.0(5) . .
Si2 C33 C34 C25 -171.9(3) . .
C32 C33 C34 O3 -177.8(3) . .
Si2 C33 C34 O3 5.3(5) . .
C42 Si1 C35 C36 85.7(3) . .
C41 Si1 C35 C36 -34.6(3) . .
C16 Si1 C35 C36 -151.3(3) . .
C42 Si1 C35 C40 -90.1(3) . .
C41 Si1 C35 C40 149.6(3) . .
C16 Si1 C35 C40 32.9(3) . .
C40 C35 C36 C37 -0.5(5) . .
Si1 C35 C36 C37 -176.6(3) . .
C35 C36 C37 C38 -0.3(6) . .
C36 C37 C38 C39 0.9(6) . .
C37 C38 C39 C40 -0.5(6) . .
C38 C39 C40 C35 -0.4(5) . .
C36 C35 C40 C39 0.9(5) . .
Si1 C35 C40 C39 176.9(3) . .
C50 Si2 C43 C44 22.4(4) . .
C49 Si2 C43 C44 144.0(3) . .
C33 Si2 C43 C44 -102.3(3) . .
C50 Si2 C43 C48 -159.4(3) . .
C49 Si2 C43 C48 -37.7(4) . .
C33 Si2 C43 C48 75.9(3) . .
C48 C43 C44 C45 0.5(5) . .
Si2 C43 C44 C45 178.8(3) . .
C43 C44 C45 C46 -1.7(6) . .
C44 C45 C46 C47 1.5(7) . .
C45 C46 C47 C48 -0.2(6) . .
C46 C47 C48 C43 -1.0(6) . .
C44 C43 C48 C47 0.8(5) . .
Si2 C43 C48 C47 -177.5(3) . .
